data_2008361
loop_
_publ_author_name
'Ben Amor, Fatma'
'Jouini, Tahar'

_publ_section_title
;
 Complexe de cuivre(II) diamino-1,2-(cyclohexane
 diac\'etatodiac\'etique) trihydrate
;
_journal_issue 4
_journal_name_full 'Acta Crystallographica Section C'
_journal_page_first 499
_journal_page_last 501
_journal_paper_doi 10.1107/S0108270198011561
_journal_volume 55
_journal_year 1999
_chemical_formula_iupac '[Cu (C14 H20 N2 O8)] , 3H2 O'
_chemical_formula_moiety 'C14 H26 Cu N2 O11'
_chemical_formula_structural Cu[{N(CH2COO)(CH2COOH)}2C6H10].3H2O
_chemical_formula_sum 'C14 H26 Cu N2 O11'
_chemical_formula_weight 461.91
_chemical_name_systematic
;
 Complexe de cuivre(II) diamino-1,2(cyclohexane diac\'etatodiac\'etique)
 trihydrate
;
_space_group_IT_number 19
_symmetry_cell_setting orthorhombic
_symmetry_space_group_name_Hall 'P 2ac 2ab'
_symmetry_space_group_name_H-M 'P 21 21 21'
_audit_creation_method SHELXL
_cell_angle_alpha 90.00
_cell_angle_beta 90.00
_cell_angle_gamma 90.00
_cell_formula_units_Z 4
_cell_length_a 10.494(4)
_cell_length_b 13.110(4)
_cell_length_c 13.485(4)
_cell_measurement_reflns_used 25
_cell_measurement_temperature 293(2)
_cell_measurement_theta_max 13.58
_cell_measurement_theta_min 11.81
_cell_volume 1855.2(11)
_computing_cell_refinement 'CAD-4 EXPRESS'
_computing_data_collection
;CAD-4 EXPRESS (Duisenberg, 1992; Macicek & Yordanov, 1992; Enraf-Nonius,
 1994)
;
_computing_data_reduction 'MolEN (Fair, 1990)'
_computing_molecular_graphics 'ZORTEP (Zsolnai, 1994)'
_computing_publication_material SHELXL93
_computing_structure_refinement SHELXL93
_computing_structure_solution SHELXS86
_diffrn_ambient_temperature 293(2)
_diffrn_measurement_device 'CAD-4, Enraf-Nonius'
_diffrn_measurement_method \w/2\q
_diffrn_radiation_monochromator graphite
_diffrn_radiation_source 'fine-focus sealed tube'
_diffrn_radiation_type MoK\a
_diffrn_radiation_wavelength 0.71069
_diffrn_reflns_av_R_equivalents 0.042
_diffrn_reflns_av_sigmaI/netI 0.031
_diffrn_reflns_limit_h_max 3
_diffrn_reflns_limit_h_min -12
_diffrn_reflns_limit_k_max 16
_diffrn_reflns_limit_k_min 0
_diffrn_reflns_limit_l_max 16
_diffrn_reflns_limit_l_min 0
_diffrn_reflns_number 2591
_diffrn_reflns_theta_max 26.01
_diffrn_reflns_theta_min 2.46
_diffrn_standards_decay_% 3.3
_diffrn_standards_interval_time 120
_diffrn_standards_number 1
_exptl_absorpt_coefficient_mu 1.241
_exptl_absorpt_correction_T_max 0.733
_exptl_absorpt_correction_T_min 0.729
_exptl_absorpt_correction_type 'correction empirique par \y scans (North et al., 1968)'
_exptl_crystal_colour bleue
_exptl_crystal_density_diffrn 1.654
_exptl_crystal_density_method 'pas mesur\'ee'
_exptl_crystal_description plaquette
_exptl_crystal_F_000 964
_exptl_crystal_size_max 0.58
_exptl_crystal_size_mid 0.29
_exptl_crystal_size_min 0.25
_refine_diff_density_max 0.489
_refine_diff_density_min -0.497
_refine_ls_abs_structure_details 'Flack (1983)'
_refine_ls_abs_structure_Flack -0.02(2)
_refine_ls_extinction_method none
_refine_ls_goodness_of_fit_all 1.093
_refine_ls_goodness_of_fit_obs 1.061
_refine_ls_hydrogen_treatment 'refall except HO4 HO7 H1W1 H2W1 constrained'
_refine_ls_matrix_type full
_refine_ls_number_parameters 333
_refine_ls_number_reflns 2519
_refine_ls_number_restraints 3
_refine_ls_restrained_S_all 1.093
_refine_ls_restrained_S_obs 1.061
_refine_ls_R_factor_all 0.048
_refine_ls_R_factor_obs 0.037
_refine_ls_shift/esd_max -0.001
_refine_ls_shift/esd_mean 0.000
_refine_ls_structure_factor_coef Fsqd
_refine_ls_weighting_details 'w = 1/[\s^2^(Fo^2^)+(0.0632P)^2^+0.9119P] where P=(Fo^2^+2Fc^2^)/3'
_refine_ls_weighting_scheme calc
_refine_ls_wR_factor_all 0.100
_refine_ls_wR_factor_obs 0.090
_reflns_number_observed 2181
_reflns_number_total 2519
_reflns_observed_criterion I>2\s(I)
_cod_data_source_file gs1006.cif
_cod_data_source_block gs1006
_cod_depositor_comments
;
 Marking attached hydrogen atoms.

 Antanas Vaitkus,
 2017-08-07

The following automatic conversions were performed:

'_refine_ls_weighting_scheme' value 'calc w =
1/[\s^2^(Fo^2^)+(0.0632P)^2^+0.9119P] where P=(Fo^2^+2Fc^2^)/3' was
changed to 'calc'. New tag '_refine_ls_weighting_details' was
created. The value of the new tag was set to 'w =
1/[\s^2^(Fo^2^)+(0.0632P)^2^+0.9119P] where P=(Fo^2^+2Fc^2^)/3'.

Automatic conversion script
Id: cif_fix_values 3143 2015-03-26 13:38:13Z robertas 
;
_cod_database_code 2008361

loop_
_symmetry_equiv_pos_as_xyz
'x, y, z'
'-x+1/2, -y, z+1/2'
'x+1/2, -y+1/2, -z'
'-x, y+1/2, -z+1/2'

loop_
_atom_site_aniso_label
_atom_site_aniso_U_11
_atom_site_aniso_U_22
_atom_site_aniso_U_33
_atom_site_aniso_U_12
_atom_site_aniso_U_13
_atom_site_aniso_U_23
Cu1 0.0289(3) 0.0212(2) 0.0264(2) -0.0015(2) 0.0010(2) 0.0007(2)
O1 0.038(2) 0.0297(15) 0.043(2) -0.004(2) 0.000(2) 0.0100(13)
O2 0.031(2) 0.0220(14) 0.038(2) 0.000(2) -0.001(2) -0.0035(12)
O3 0.030(2) 0.052(2) 0.031(2) 0.001(2) 0.004(2) -0.005(2)
O4 0.034(2) 0.083(3) 0.054(3) -0.007(2) 0.014(2) -0.028(2)
O5 0.057(3) 0.062(3) 0.088(3) -0.003(2) -0.020(3) 0.045(3)
O6 0.058(3) 0.044(2) 0.038(2) -0.008(2) 0.000(2) -0.017(2)
O7 0.029(2) 0.025(2) 0.072(3) 0.003(2) -0.003(2) -0.001(2)
O8 0.034(2) 0.029(2) 0.056(2) 0.004(2) -0.006(2) -0.011(2)
N1 0.025(2) 0.031(2) 0.028(2) -0.002(2) -0.001(2) 0.0008(15)
N2 0.026(2) 0.0210(15) 0.026(2) -0.003(2) 0.002(2) 0.0000(12)
C1 0.026(3) 0.022(2) 0.036(2) 0.000(2) 0.001(2) -0.001(2)
C2 0.035(3) 0.035(3) 0.043(3) -0.005(3) -0.005(3) -0.009(2)
C3 0.034(3) 0.030(3) 0.070(4) -0.010(3) -0.004(3) -0.010(3)
C4 0.038(3) 0.034(3) 0.064(4) -0.013(3) 0.010(3) 0.005(3)
C5 0.034(3) 0.031(3) 0.049(3) -0.007(2) 0.006(3) 0.006(2)
C6 0.024(2) 0.023(2) 0.033(2) -0.002(2) 0.000(2) -0.001(2)
C7 0.029(3) 0.043(3) 0.028(2) 0.001(2) -0.003(2) 0.001(2)
C8 0.034(3) 0.046(3) 0.038(3) 0.001(3) 0.008(3) 0.013(2)
C9 0.037(3) 0.044(3) 0.026(2) -0.007(3) 0.009(3) -0.007(2)
C10 0.033(3) 0.038(3) 0.041(3) 0.004(2) 0.006(2) -0.002(2)
C11 0.035(3) 0.031(2) 0.027(2) -0.007(2) -0.003(3) 0.000(2)
C12 0.022(2) 0.036(2) 0.032(2) 0.006(2) -0.001(2) -0.009(2)
C13 0.036(3) 0.030(2) 0.034(3) 0.001(2) -0.001(2) 0.003(2)
C14 0.029(3) 0.029(2) 0.034(2) 0.004(2) -0.002(2) 0.003(2)
OW1 0.041(2) 0.115(4) 0.054(3) 0.006(3) -0.005(3) -0.005(3)
OW3 0.235(12) 0.106(5) 0.117(5) 0.033(7) -0.023(7) 0.037(5)

loop_
_atom_site_label
_atom_site_fract_x
_atom_site_fract_y
_atom_site_fract_z
_atom_site_U_iso_or_equiv
_atom_site_thermal_displace_type
_atom_site_calc_flag
_atom_site_refinement_flags
_atom_site_occupancy
_atom_site_disorder_group
_atom_site_type_symbol
_atom_site_attached_hydrogens
Cu1 0.02537(6) 0.73840(3) 0.88383(4) 0.0255(2) Uani d . 1 . Cu 0
O1 -0.0215(4) 0.8455(2) 0.7918(2) 0.0369(8) Uani d . 1 . O 0
O2 0.0450(4) 0.8325(2) 0.9929(2) 0.0304(8) Uani d . 1 . O 0
O3 0.2024(4) 0.6827(3) 0.8024(3) 0.0376(8) Uani d . 1 . O 0
O4 0.2405(4) 0.6353(4) 0.6462(3) 0.0570(12) Uani d . 1 . O 0
HO4 0.309(2) 0.664(4) 0.655(2) 0.050 Uiso calc R 1 . H 0
O5 -0.1754(5) 0.8798(4) 0.6839(4) 0.0693(15) Uani d . 1 . O 0
O6 0.0401(5) 0.8384(3) 1.1557(3) 0.0465(10) Uani d . 1 . O 0
O7 0.3373(4) 0.5428(3) 1.0034(3) 0.0420(9) Uani d D 1 . O 0
O8 0.2529(4) 0.6948(3) 1.0378(3) 0.0397(9) Uani d . 1 . O 0
N1 -0.0556(4) 0.6444(3) 0.7823(3) 0.0278(9) Uani d . 1 . N 0
N2 0.0078(4) 0.6256(2) 0.9857(2) 0.0244(8) Uani d . 1 . N 0
C1 -0.0933(5) 0.5495(3) 0.8364(4) 0.0280(10) Uani d . 1 . C 0
C2 -0.2097(6) 0.4954(4) 0.7934(4) 0.0380(10) Uani d . 1 . C 0
C3 -0.2444(6) 0.4014(4) 0.8527(5) 0.0450(10) Uani d . 1 . C 0
C4 -0.2682(6) 0.4287(5) 0.9602(5) 0.0450(10) Uani d . 1 . C 0
C5 -0.1481(6) 0.4778(4) 1.0049(4) 0.0380(10) Uani d . 1 . C 0
C6 -0.1106(5) 0.5727(3) 0.9477(3) 0.0260(10) Uani d . 1 . C 0
C7 -0.1627(5) 0.7095(4) 0.7491(4) 0.0340(10) Uani d . 1 . C 0
C8 -0.1174(6) 0.8210(4) 0.7394(4) 0.0400(10) Uani d . 1 . C 0
C9 0.0306(6) 0.6222(4) 0.6999(4) 0.0360(10) Uani d . 1 . C 0
C10 0.1676(5) 0.6491(4) 0.7224(4) 0.0370(10) Uani d . 1 . C 0
C11 -0.0179(6) 0.6806(4) 1.0804(4) 0.0310(10) Uani d . 1 . C 0
C12 0.0296(5) 0.7911(3) 1.0775(3) 0.0300(10) Uani d . 1 . C 0
C13 0.1160(5) 0.5543(4) 0.9963(4) 0.0330(10) Uani d . 1 . C 0
C14 0.2409(5) 0.6062(4) 1.0146(3) 0.0300(10) Uani d . 1 . C 0
OW1 -0.0291(5) 0.8181(5) 1.3425(4) 0.0700(10) Uani d D 1 . O 0
OW2 -0.4299(11) 0.9568(7) 0.7151(7) 0.153(3) Uiso d . 1 . O 2
OW3 0.1074(11) 0.6827(6) 1.4457(6) 0.153(4) Uani d . 1 . O 2
HO7 0.399(7) 0.573(5) 1.014(5) 0.07(3) Uiso d D 1 . H 0
H11 -0.026(5) 0.504(3) 0.829(3) 0.025(12) Uiso d . 1 . H 0
H12 -0.269(7) 0.551(5) 0.785(5) 0.053(18) Uiso d . 1 . H 0
H22 -0.194(5) 0.483(4) 0.728(4) 0.024(13) Uiso d . 1 . H 0
H13 -0.314(5) 0.375(4) 0.828(3) 0.019(12) Uiso d . 1 . H 0
H23 -0.177(5) 0.353(4) 0.854(3) 0.023(12) Uiso d . 1 . H 0
H14 -0.335(5) 0.477(3) 0.964(3) 0.013(11) Uiso d . 1 . H 0
H24 -0.284(6) 0.371(5) 0.991(4) 0.043(16) Uiso d . 1 . H 0
H15 -0.153(7) 0.495(5) 1.080(5) 0.058(19) Uiso d . 1 . H 0
H25 -0.081(6) 0.433(4) 1.004(4) 0.036(15) Uiso d . 1 . H 0
H16 -0.175(6) 0.615(4) 0.955(4) 0.035(15) Uiso d . 1 . H 0
H17 -0.227(4) 0.707(3) 0.804(3) 0.011(10) Uiso d . 1 . H 0
H27 -0.190(7) 0.686(5) 0.683(5) 0.056(19) Uiso d . 1 . H 0
H19 0.043(6) 0.552(4) 0.682(3) 0.032(13) Uiso d . 1 . H 0
H29 0.010(7) 0.651(4) 0.650(4) 0.048(18) Uiso d . 1 . H 0
H111 0.028(7) 0.653(4) 1.123(4) 0.044(16) Uiso d . 1 . H 0
H211 -0.114(7) 0.687(4) 1.084(4) 0.042(16) Uiso d . 1 . H 0
H113 0.103(5) 0.509(4) 1.052(4) 0.027(13) Uiso d . 1 . H 0
H213 0.130(7) 0.523(5) 0.941(5) 0.06(2) Uiso d . 1 . H 0
H1W1 0.016(10) 0.777(7) 1.380(7) 0.14(5) Uiso d D 1 . H 0
H2W1 -0.005(13) 0.811(9) 1.273(6) 0.15(4) Uiso d D 1 . H 0

loop_
_atom_type_symbol
_atom_type_description
_atom_type_scat_dispersion_real
_atom_type_scat_dispersion_imag
_atom_type_scat_source
Cu Cu 0.3201 1.2651 'International Tables Vol C Tables 4.2.6.8 and 6.1.1.4'
O O 0.0106 0.0060 'International Tables Vol C Tables 4.2.6.8 and 6.1.1.4'
N N 0.0061 0.0033 'International Tables Vol C Tables 4.2.6.8 and 6.1.1.4'
C C 0.0033 0.0016 'International Tables Vol C Tables 4.2.6.8 and 6.1.1.4'
H H 0.0000 0.0000 'International Tables Vol C Tables 4.2.6.8 and 6.1.1.4'

loop_
_geom_angle_atom_site_label_1
_geom_angle_atom_site_label_2
_geom_angle_atom_site_label_3
_geom_angle
_geom_angle_publ_flag
O2 Cu1 O1 93.00(10) y
O2 Cu1 N2 87.70(10) y
O1 Cu1 N2 160.0(2) y
O2 Cu1 N1 161.3(2) y
O1 Cu1 N1 84.3(2) y
N2 Cu1 N1 88.60(10) y
O2 Cu1 O3 119.0(2) y
O1 Cu1 O3 97.5(2) y
N2 Cu1 O3 99.60(10) y
N1 Cu1 O3 79.70(10) y
C8 O1 Cu1 112.0(3) y
C12 O2 Cu1 113.3(3) y
C10 O3 Cu1 107.3(3) y
C10 O4 HO4 109.5(3) n
C14 O7 HO7 107(5) n
C9 N1 C7 110.7(4) y
C9 N1 C1 111.6(4) y
C7 N1 C1 115.2(4) y
C9 N1 Cu1 112.0(3) y
C7 N1 Cu1 99.9(3) y
C1 N1 Cu1 106.7(3) y
C13 N2 C11 111.3(4) y
C13 N2 C6 111.9(3) y
C11 N2 C6 111.4(4) y
C13 N2 Cu1 117.2(3) y
C11 N2 Cu1 104.1(3) y
C6 N2 Cu1 100.3(3) y
N1 C1 C2 114.4(4) y
N1 C1 C6 110.0(4) y
C2 C1 C6 111.5(4) y
N1 C1 H11 106.(3) n
C2 C1 H11 106.(3) n
C6 C1 H11 108.(3) n
C3 C2 C1 111.7(5) y
C3 C2 H12 121.(4) n
C1 C2 H12 102.(4) n
C3 C2 H22 114.(3) n
C1 C2 H22 108.(4) n
H12 C2 H22 98.(5) n
C4 C3 C2 110.6(5) y
C4 C3 H13 109.(3) n
C2 C3 H13 109.(3) n
C4 C3 H23 106.(3) n
C2 C3 H23 112.(3) n
H13 C3 H23 112.(4) n
C3 C4 C5 109.8(5) y
C3 C4 H14 109.(3) n
C5 C4 H14 108.(3) n
C3 C4 H24 107.(4) n
C5 C4 H24 109.(4) n
H14 C4 H24 114.(5) n
C6 C5 C4 110.8(5) y
C6 C5 H15 109.(4) n
C4 C5 H15 116.(4) n
C6 C5 H25 109.(4) n
C4 C5 H25 111.(4) n
H15 C5 H25 101.(5) n
N2 C6 C5 114.6(4) y
N2 C6 C1 108.9(4) y
C5 C6 C1 111.4(4) y
N2 C6 H16 108.(4) n
C5 C6 H16 105.(4) n
C1 C6 H16 109.(4) n
N1 C7 C8 109.7(4) y
N1 C7 H17 106.(2) n
C8 C7 H17 108.(2) n
N1 C7 H27 109.(4) n
C8 C7 H27 108.(4) n
H17 C7 H27 117.(5) n
O5 C8 O1 124.7(5) y
O5 C8 C7 119.4(5) y
O1 C8 C7 115.8(5) y
N1 C9 C10 112.9(4) y
N1 C9 H19 118.(3) n
C10 C9 H19 98.(4) n
N1 C9 H29 112.(5) n
C10 C9 H29 108.(5) n
H19 C9 H29 106.(5) n
O3 C10 O4 125.1(5) y
O3 C10 C9 123.2(5) y
O4 C10 C9 111.7(4) y
N2 C11 C12 112.1(4) y
N2 C11 H111 106.(4) n
C12 C11 H111 104.(4) n
N2 C11 H211 105.(3) n
C12 C11 H211 104.(3) n
H111 C11 H211 126.(5) n
O6 C12 O2 122.8(4) y
O6 C12 C11 119.0(4) y
O2 C12 C11 117.9(4) y
N2 C13 C14 113.6(4) y
N2 C13 H113 111.(3) n
C14 C13 H113 106.(3) n
N2 C13 H213 110.(5) n
C14 C13 H213 102.(5) n
H113 C13 H213 114.(5) n
O8 C14 O7 123.8(5) y
O8 C14 C13 124.8(5) y
O7 C14 C13 111.4(4) y
H1W1 OW1 H2W1 111.(10) n

loop_
_geom_bond_atom_site_label_1
_geom_bond_atom_site_label_2
_geom_bond_site_symmetry_2
_geom_bond_distance
_geom_bond_publ_flag
Cu1 O2 . 1.930(3) y
Cu1 O1 . 1.937(3) y
Cu1 N2 . 2.027(3) y
Cu1 N1 . 2.028(4) y
Cu1 O3 . 2.279(4) y
O1 C8 . 1.271(7) y
O2 C12 . 1.275(5) y
O3 C10 . 1.220(6) y
O4 C10 . 1.294(7) y
O4 HO4 . 0.82 y
O5 C8 . 1.235(7) y
O6 C12 . 1.229(5) y
O7 C14 . 1.318(7) y
O7 HO7 . 0.77(6) y
O8 C14 . 1.209(6) y
N1 C9 . 1.462(7) y
N1 C7 . 1.481(7) y
N1 C1 . 1.496(6) y
N2 C13 . 1.479(6) y
N2 C11 . 1.491(6) y
N2 C6 . 1.513(6) y
C1 C2 . 1.527(7) y
C1 C6 . 1.542(7) y
C1 H11 . 0.93(5) n
C2 C3 . 1.514(8) y
C2 H12 . 0.97(7) n
C2 H22 . 0.91(5) n
C3 C4 . 1.513(9) y
C3 H13 . 0.87(5) n
C3 H23 . 0.95(5) n
C4 C5 . 1.539(9) y
C4 H14 . 0.94(5) n
C4 H24 . 0.88(6) n
C5 C6 . 1.516(7) y
C5 H15 . 1.03(6) n
C5 H25 . 0.92(6) n
C6 H16 . 0.88(6) n
C7 C8 . 1.543(7) y
C7 H17 . 1.00(5) n
C7 H27 . 0.98(6) n
C9 C10 . 1.511(9) y
C9 H19 . 0.96(5) n
C9 H29 . 0.80(6) n
C11 C12 . 1.531(6) y
C11 H111 . 0.83(6) n
C11 H211 . 1.02(7) n
C13 C14 . 1.498(7) y
C13 H113 . 0.97(5) n
C13 H213 . 0.87(7) n
OW1 H1W1 . 0.88(8) n
OW1 H2W1 . 0.97(7) n
